data_4066508
loop_
_publ_author_name
'Alcaraz, Gilles'
'Chaplin, Adrian B.'
'Stevens, Charlotte J.'
'Clot, Eric'
'Vendier, Laure'
'Weller, Andrew S.'
'Sabo-Etienne, Sylviane'

_publ_section_title
;
 Ruthenium, Rhodium, and Iridium Bis(\s-B&#x2212;H) Diisopropylaminoborane
 Complexes&#x2020;
;
_journal_issue 21
_journal_name_full Organometallics
_journal_page_first 5591
_journal_paper_doi 10.1021/om1004995
_journal_volume 29
_journal_year 2010
_chemical_formula_moiety 'C42 H84 B Ir N P2, C32 H12 B F24'
_chemical_formula_sum 'C74 H96 B2 F24 Ir N P2'
_chemical_formula_weight 1731.28
_chemical_melting_point ?
_chemical_name_systematic 'Compopund 9'
_space_group_IT_number 14
_symmetry_cell_setting monoclinic
_symmetry_space_group_name_Hall '-P 2yn'
_symmetry_space_group_name_H-M 'P 1 21/n 1'
_atom_sites_solution_hydrogens geom
_atom_sites_solution_primary direct
_atom_sites_solution_secondary difmap
_audit_creation_method SHELXL-97
_cell_angle_alpha 90.00
_cell_angle_beta 95.0154(2)
_cell_angle_gamma 90.00
_cell_formula_units_Z 4
_cell_length_a 14.17600(10)
_cell_length_b 36.9641(2)
_cell_length_c 14.81020(10)
_cell_measurement_reflns_used 20750
_cell_measurement_temperature 150(2)
_cell_measurement_theta_max 29.131
_cell_measurement_theta_min 5.097
_cell_volume 7730.88(9)
_computing_cell_refinement 'Denzo/Scalepack (Otwinowski & Minor 1997)'
_computing_data_collection 'Collect (Nonius BV, 1997-2000)'
_computing_data_reduction 'Denzo/Scalepack (Otwinowski & Minor 1997)'
_computing_molecular_graphics 'ORTEP3 (Farrugia, 1997)'
_computing_publication_material 'Bruker SHELXTL'
_computing_structure_refinement 'SHELXL-97 (Sheldrick, 2008)'
_computing_structure_solution 'SIR2004 (Burla et al., 2005)'
_diffrn_ambient_temperature 150(2)
_diffrn_detector_area_resol_mean 9
_diffrn_measured_fraction_theta_full 0.991
_diffrn_measured_fraction_theta_max 0.991
_diffrn_measurement_device '95mm CCD camera on \k-goniostat'
_diffrn_measurement_device_type KappaCCD
_diffrn_measurement_method CCD
_diffrn_radiation_monochromator 'horizonally mounted graphite crystal'
_diffrn_radiation_source 'fine-focus sealed tube'
_diffrn_radiation_type MoK\a
_diffrn_radiation_wavelength 0.71073
_diffrn_reflns_av_R_equivalents 0.0307
_diffrn_reflns_av_sigmaI/netI 0.0432
_diffrn_reflns_limit_h_max 17
_diffrn_reflns_limit_h_min -17
_diffrn_reflns_limit_k_max 46
_diffrn_reflns_limit_k_min -46
_diffrn_reflns_limit_l_max 18
_diffrn_reflns_limit_l_min -18
_diffrn_reflns_number 30278
_diffrn_reflns_theta_full 26.37
_diffrn_reflns_theta_max 26.37
_diffrn_reflns_theta_min 5.12
_exptl_absorpt_coefficient_mu 1.868
_exptl_absorpt_correction_T_max 1.0
_exptl_absorpt_correction_T_min 0.826
_exptl_absorpt_correction_type multi-scan
_exptl_absorpt_process_details 'Denzo/Scalepack (Otwinowski & Minor 1997)'
_exptl_crystal_colour colourless
_exptl_crystal_density_diffrn 1.487
_exptl_crystal_density_meas ?
_exptl_crystal_density_method 'not measured'
_exptl_crystal_description block
_exptl_crystal_F_000 3520
_exptl_crystal_size_max 0.23
_exptl_crystal_size_mid 0.22
_exptl_crystal_size_min 0.05
_refine_diff_density_max 1.684
_refine_diff_density_min -0.636
_refine_diff_density_rms 0.078
_refine_ls_extinction_method none
_refine_ls_goodness_of_fit_ref 1.034
_refine_ls_hydrogen_treatment mixed
_refine_ls_matrix_type full
_refine_ls_number_parameters 1264
_refine_ls_number_reflns 15688
_refine_ls_number_restraints 1503
_refine_ls_restrained_S_all 1.160
_refine_ls_R_factor_all 0.0484
_refine_ls_R_factor_gt 0.0331
_refine_ls_shift/su_max 0.006
_refine_ls_shift/su_mean 0.000
_refine_ls_structure_factor_coef Fsqd
_refine_ls_weighting_details 'calc w=1/[\s^2^(Fo^2^)+(0.0221P)^2^+10.5904P] where P=(Fo^2^+2Fc^2^)/3'
_refine_ls_weighting_scheme calc
_refine_ls_wR_factor_gt 0.0674
_refine_ls_wR_factor_ref 0.0729
_reflns_number_gt 12742
_reflns_number_total 15688
_reflns_threshold_expression >2sigma(I)
_cod_data_source_file om1004995_si_002.cif
_cod_data_source_block 165abc10
_cod_depositor_comments
;
The following automatic conversions were performed:

'_chemical_melting_point' value 'not measured' was changed to '?' -
the value is undefined or not given.

'_symmetry_cell_setting' value
'Monoclinic' changed to 'monoclinic' according to
/home/saulius/struct/CIF-dictionaries/cif_core.dic dictionary named
'cif_core.dic' version 2.4.1 from 2010-06-29.

Automatic conversion script
Id: cif_fix_values 1715 2011-07-08 13:25:40Z adriana 

The following automatic conversions were performed:

'_exptl_crystal_density_meas' value 'not measured' was changed to '?'
- the value is perceived as not measured.

Automatic conversion script
Id: cif_fix_values 3008 2015-01-20 13:52:24Z robertas 
;
_cod_original_sg_symbol_H-M P2(1)/n
_cod_database_code 4066508

loop_
_symmetry_equiv_pos_as_xyz
'x, y, z'
'-x+1/2, y+1/2, -z+1/2'
'-x, -y, -z'
'x-1/2, -y-1/2, z-1/2'

loop_
_atom_site_label
_atom_site_type_symbol
_atom_site_fract_x
_atom_site_fract_y
_atom_site_fract_z
_atom_site_U_iso_or_equiv
_atom_site_adp_type
_atom_site_occupancy
_atom_site_symmetry_multiplicity
_atom_site_calc_flag
_atom_site_refinement_flags
_atom_site_disorder_assembly
_atom_site_disorder_group
Ir1 Ir 0.977591(9) 0.329055(4) 0.765103(9) 0.02208(5) Uani 1 1 d . . .
H0A H 0.917(2) 0.2966(9) 0.762(2) 0.026 Uiso 1 1 d . . .
H0B H 1.042(2) 0.3057(10) 0.819(2) 0.026 Uiso 1 1 d . . .
P1 P 1.04634(6) 0.30096(2) 0.64553(6) 0.02163(18) Uani 1 1 d D A .
P2 P 0.91946(6) 0.33332(2) 0.90720(6) 0.02124(18) Uani 1 1 d . A .
B1 B 0.9672(6) 0.3820(4) 0.7312(8) 0.0285(19) Uani 0.775(5) 1 d PDU A 1
H1A H 0.9054(15) 0.3618(6) 0.6946(12) 0.034 Uiso 0.775(5) 1 calc PRD A 1
H1B H 1.0333(16) 0.3691(4) 0.7814(13) 0.034 Uiso 0.775(5) 1 calc PRD A 1
N1 N 0.9624(3) 0.41882(12) 0.7160(3) 0.0313(10) Uani 0.775(5) 1 d PDU A 1
C1 C 0.8866(3) 0.43783(14) 0.6570(3) 0.0370(12) Uani 0.775(5) 1 d PDU A 1
H1 H 0.9137 0.4615 0.6393 0.044 Uiso 0.775(5) 1 calc PR A 1
C2 C 0.8621(5) 0.41686(19) 0.5702(4) 0.0533(18) Uani 0.775(5) 1 d PDU A 1
H2A H 0.9198 0.4124 0.5400 0.080 Uiso 0.775(5) 1 calc PR A 1
H2B H 0.8173 0.4309 0.5300 0.080 Uiso 0.775(5) 1 calc PR A 1
H2C H 0.8333 0.3937 0.5845 0.080 Uiso 0.775(5) 1 calc PR A 1
C3 C 0.7990(5) 0.4464(2) 0.7060(4) 0.0546(19) Uani 0.775(5) 1 d PDU A 1
H3A H 0.7595 0.4640 0.6706 0.082 Uiso 0.775(5) 1 calc PR A 1
H3B H 0.8184 0.4565 0.7659 0.082 Uiso 0.775(5) 1 calc PR A 1
H3C H 0.7627 0.4241 0.7130 0.082 Uiso 0.775(5) 1 calc PR A 1
C4 C 1.0417(4) 0.44217(13) 0.7567(3) 0.0375(12) Uani 0.775(5) 1 d PDU A 1
H4 H 1.0843 0.4261 0.7964 0.045 Uiso 0.775(5) 1 calc PR A 1
C5 C 1.1017(5) 0.45770(18) 0.6850(5) 0.0470(17) Uani 0.775(5) 1 d PDU A 1
H5A H 1.1234 0.4380 0.6477 0.070 Uiso 0.775(5) 1 calc PR A 1
H5B H 1.1566 0.4704 0.7149 0.070 Uiso 0.775(5) 1 calc PR A 1
H5C H 1.0635 0.4747 0.6465 0.070 Uiso 0.775(5) 1 calc PR A 1
C6 C 1.0076(5) 0.47179(18) 0.8169(4) 0.0476(17) Uani 0.775(5) 1 d PDU A 1
H6A H 0.9653 0.4882 0.7805 0.071 Uiso 0.775(5) 1 calc PR A 1
H6B H 1.0621 0.4854 0.8444 0.071 Uiso 0.775(5) 1 calc PR A 1
H6C H 0.9733 0.4609 0.8648 0.071 Uiso 0.775(5) 1 calc PR A 1
B11 B 0.947(3) 0.3819(15) 0.720(3) 0.029(4) Uani 0.225(5) 1 d PDU A 2
H11A H 1.029(3) 0.3765(15) 0.754(3) 0.035 Uiso 0.225(5) 1 calc PRD A 2
H11B H 0.893(3) 0.3561(17) 0.704(3) 0.035 Uiso 0.225(5) 1 calc PRD A 2
N11 N 0.9180(10) 0.4157(4) 0.6997(11) 0.033(2) Uani 0.225(5) 1 d PDU A 2
C101 C 0.8239(11) 0.4214(4) 0.6471(10) 0.037(3) Uani 0.225(5) 1 d PDU A 2
H101 H 0.7907 0.3975 0.6460 0.045 Uiso 0.225(5) 1 calc PR A 2
C102 C 0.8358(16) 0.4310(6) 0.5489(10) 0.044(5) Uani 0.225(5) 1 d PDU A 2
H10A H 0.8752 0.4527 0.5467 0.066 Uiso 0.225(5) 1 calc PR A 2
H10B H 0.7735 0.4356 0.5168 0.066 Uiso 0.225(5) 1 calc PR A 2
H10C H 0.8663 0.4108 0.5198 0.066 Uiso 0.225(5) 1 calc PR A 2
C103 C 0.7593(17) 0.4481(7) 0.6900(14) 0.054(6) Uani 0.225(5) 1 d PDU A 2
H10D H 0.7528 0.4410 0.7529 0.081 Uiso 0.225(5) 1 calc PR A 2
H10E H 0.6969 0.4481 0.6559 0.081 Uiso 0.225(5) 1 calc PR A 2
H10F H 0.7868 0.4724 0.6888 0.081 Uiso 0.225(5) 1 calc PR A 2
C104 C 0.9781(10) 0.4487(4) 0.7156(10) 0.037(3) Uani 0.225(5) 1 d PDU A 2
H104 H 0.9467 0.4684 0.6776 0.044 Uiso 0.225(5) 1 calc PR A 2
C105 C 1.0787(13) 0.4456(7) 0.6881(17) 0.046(5) Uani 0.225(5) 1 d PDU A 2
H10G H 1.1155 0.4296 0.7305 0.069 Uiso 0.225(5) 1 calc PR A 2
H10H H 1.1080 0.4696 0.6893 0.069 Uiso 0.225(5) 1 calc PR A 2
H10I H 1.0772 0.4356 0.6267 0.069 Uiso 0.225(5) 1 calc PR A 2
C106 C 0.9771(18) 0.4607(8) 0.8138(12) 0.053(6) Uani 0.225(5) 1 d PDU A 2
H10J H 0.9116 0.4647 0.8278 0.080 Uiso 0.225(5) 1 calc PR A 2
H10K H 1.0131 0.4832 0.8231 0.080 Uiso 0.225(5) 1 calc PR A 2
H10L H 1.0061 0.4419 0.8538 0.080 Uiso 0.225(5) 1 calc PR A 2
C7 C 0.9705(7) 0.3020(5) 0.5367(5) 0.0269(8) Uani 0.58(2) 1 d PDU A 1
H7 H 0.9474 0.3275 0.5301 0.032 Uiso 0.58(2) 1 calc PR A 1
C8 C 0.8809(7) 0.2788(4) 0.5412(6) 0.031(2) Uani 0.58(2) 1 d PDU A 1
H8A H 0.8988 0.2530 0.5460 0.037 Uiso 0.58(2) 1 calc PR A 1
H8B H 0.8491 0.2854 0.5958 0.037 Uiso 0.58(2) 1 calc PR A 1
C9 C 0.8122(6) 0.2846(4) 0.4561(6) 0.040(2) Uani 0.58(2) 1 d PDU A 1
H9A H 0.7565 0.2686 0.4589 0.048 Uiso 0.58(2) 1 calc PR A 1
H9B H 0.7896 0.3100 0.4545 0.048 Uiso 0.58(2) 1 calc PR A 1
C10 C 0.8598(8) 0.2766(4) 0.3707(7) 0.043(2) Uani 0.58(2) 1 d PDU A 1
H10M H 0.8146 0.2806 0.3168 0.051 Uiso 0.58(2) 1 calc PR A 1
H10N H 0.8803 0.2510 0.3707 0.051 Uiso 0.58(2) 1 calc PR A 1
C11 C 0.9467(8) 0.3017(4) 0.3668(7) 0.041(2) Uani 0.58(2) 1 d PDU A 1
H11C H 0.9772 0.2974 0.3102 0.049 Uiso 0.58(2) 1 calc PR A 1
H11D H 0.9264 0.3274 0.3676 0.049 Uiso 0.58(2) 1 calc PR A 1
C12 C 1.0168(6) 0.2939(4) 0.4491(8) 0.031(2) Uani 0.58(2) 1 d PDU A 1
H12A H 1.0741 0.3090 0.4463 0.037 Uiso 0.58(2) 1 calc PR A 1
H12B H 1.0363 0.2681 0.4485 0.037 Uiso 0.58(2) 1 calc PR A 1
C107 C 0.9722(9) 0.3029(6) 0.5356(7) 0.0269(8) Uani 0.42(2) 1 d PDU A 2
H107 H 0.9676 0.3292 0.5201 0.032 Uiso 0.42(2) 1 calc PR A 2
C108 C 0.8695(10) 0.2904(5) 0.5411(8) 0.032(2) Uani 0.42(2) 1 d PDU A 2
H10O H 0.8684 0.2640 0.5523 0.039 Uiso 0.42(2) 1 calc PR A 2
H10P H 0.8425 0.3027 0.5924 0.039 Uiso 0.42(2) 1 calc PR A 2
C109 C 0.8087(8) 0.2991(5) 0.4527(9) 0.038(2) Uani 0.42(2) 1 d PDU A 2
H10Q H 0.7442 0.2893 0.4565 0.046 Uiso 0.42(2) 1 calc PR A 2
H10R H 0.8034 0.3257 0.4459 0.046 Uiso 0.42(2) 1 calc PR A 2
C110 C 0.8490(10) 0.2837(5) 0.3705(9) 0.043(3) Uani 0.42(2) 1 d PDU A 2
H11E H 0.8125 0.2930 0.3155 0.052 Uiso 0.42(2) 1 calc PR A 2
H11F H 0.8417 0.2570 0.3710 0.052 Uiso 0.42(2) 1 calc PR A 2
C111 C 0.9535(10) 0.2929(5) 0.3660(9) 0.041(3) Uani 0.42(2) 1 d PDU A 2
H11G H 0.9786 0.2787 0.3166 0.049 Uiso 0.42(2) 1 calc PR A 2
H11H H 0.9593 0.3189 0.3510 0.049 Uiso 0.42(2) 1 calc PR A 2
C112 C 1.0132(10) 0.2851(5) 0.4543(11) 0.033(2) Uani 0.42(2) 1 d PDU A 2
H11I H 1.0784 0.2941 0.4497 0.040 Uiso 0.42(2) 1 calc PR A 2
H11J H 1.0168 0.2586 0.4640 0.040 Uiso 0.42(2) 1 calc PR A 2
C13 C 1.1608(2) 0.32119(10) 0.6203(2) 0.0257(8) Uani 1 1 d . . .
H13 H 1.1904 0.3046 0.5774 0.031 Uiso 1 1 calc R A .
C14 C 1.1479(3) 0.35826(11) 0.5740(3) 0.0360(9) Uani 1 1 d . A .
H14A H 1.1081 0.3555 0.5161 0.043 Uiso 1 1 calc R . .
H14B H 1.1147 0.3748 0.6133 0.043 Uiso 1 1 calc R . .
C15 C 1.2427(3) 0.37473(12) 0.5556(3) 0.0451(11) Uani 1 1 d . . .
H15A H 1.2735 0.3592 0.5123 0.054 Uiso 1 1 calc R A .
H15B H 1.2321 0.3989 0.5276 0.054 Uiso 1 1 calc R . .
C16 C 1.3076(3) 0.37846(12) 0.6421(3) 0.0469(11) Uani 1 1 d . A .
H16A H 1.3693 0.3885 0.6277 0.056 Uiso 1 1 calc R . .
H16B H 1.2793 0.3955 0.6837 0.056 Uiso 1 1 calc R . .
C17 C 1.3228(3) 0.34205(12) 0.6878(3) 0.0412(10) Uani 1 1 d . . .
H17A H 1.3624 0.3452 0.7457 0.049 Uiso 1 1 calc R A .
H17B H 1.3574 0.3260 0.6486 0.049 Uiso 1 1 calc R . .
C18 C 1.2293(2) 0.32430(11) 0.7065(2) 0.0325(9) Uani 1 1 d . A .
H18A H 1.1990 0.3387 0.7523 0.039 Uiso 1 1 calc R . .
H18B H 1.2420 0.2998 0.7319 0.039 Uiso 1 1 calc R . .
C19 C 1.0800(5) 0.25353(12) 0.6768(4) 0.0299(12) Uani 0.776(7) 1 d PDU A 1
H19 H 1.1358 0.2559 0.7227 0.036 Uiso 0.776(7) 1 calc PR A 1
C20 C 1.1163(4) 0.23155(14) 0.5994(4) 0.0310(14) Uani 0.776(7) 1 d PDU A 1
H20A H 1.1670 0.2452 0.5726 0.037 Uiso 0.776(7) 1 calc PR A 1
H20B H 1.0640 0.2277 0.5515 0.037 Uiso 0.776(7) 1 calc PR A 1
C21 C 1.1551(4) 0.19464(15) 0.6336(4) 0.0386(15) Uani 0.776(7) 1 d PDU A 1
H21A H 1.1765 0.1807 0.5821 0.046 Uiso 0.776(7) 1 calc PR A 1
H21B H 1.2103 0.1984 0.6783 0.046 Uiso 0.776(7) 1 calc PR A 1
C22 C 1.0802(4) 0.17348(14) 0.6770(4) 0.0430(13) Uani 0.776(7) 1 d PDU A 1
H22A H 1.1065 0.1500 0.6992 0.052 Uiso 0.776(7) 1 calc PR A 1
H22B H 1.0261 0.1686 0.6318 0.052 Uiso 0.776(7) 1 calc PR A 1
C23 C 1.0466(8) 0.19510(16) 0.7563(6) 0.0478(16) Uani 0.776(7) 1 d PDU A 1
H23A H 0.9967 0.1814 0.7842 0.057 Uiso 0.776(7) 1 calc PR A 1
H23B H 1.1002 0.1987 0.8029 0.057 Uiso 0.776(7) 1 calc PR A 1
C24 C 1.0075(4) 0.23180(13) 0.7241(4) 0.0441(14) Uani 0.776(7) 1 d PDU A 1
H24A H 0.9503 0.2281 0.6818 0.053 Uiso 0.776(7) 1 calc PR A 1
H24B H 0.9886 0.2457 0.7768 0.053 Uiso 0.776(7) 1 calc PR A 1
C119 C 1.0642(18) 0.2515(3) 0.6638(13) 0.0299(12) Uani 0.224(7) 1 d PDU A 2
H119 H 1.0051 0.2408 0.6331 0.036 Uiso 0.224(7) 1 calc PR A 2
C120 C 1.1430(14) 0.2331(4) 0.6155(13) 0.033(3) Uani 0.224(7) 1 d PDU A 2
H12C H 1.2054 0.2390 0.6474 0.040 Uiso 0.224(7) 1 calc PR A 2
H12D H 1.1420 0.2422 0.5526 0.040 Uiso 0.224(7) 1 calc PR A 2
C121 C 1.1281(16) 0.1918(4) 0.6145(11) 0.038(3) Uani 0.224(7) 1 d PDU A 2
H12E H 1.0676 0.1860 0.5789 0.046 Uiso 0.224(7) 1 calc PR A 2
H12F H 1.1799 0.1801 0.5844 0.046 Uiso 0.224(7) 1 calc PR A 2
C122 C 1.1264(15) 0.1769(4) 0.7087(12) 0.041(3) Uani 0.224(7) 1 d PDU A 2
H12G H 1.1903 0.1792 0.7409 0.049 Uiso 0.224(7) 1 calc PR A 2
H12H H 1.1105 0.1508 0.7048 0.049 Uiso 0.224(7) 1 calc PR A 2
C123 C 1.055(2) 0.1962(4) 0.7630(19) 0.043(3) Uani 0.224(7) 1 d PDU A 2
H12I H 0.9900 0.1895 0.7384 0.052 Uiso 0.224(7) 1 calc PR A 2
H12J H 1.0635 0.1880 0.8268 0.052 Uiso 0.224(7) 1 calc PR A 2
C124 C 1.0651(14) 0.2371(4) 0.7601(10) 0.039(3) Uani 0.224(7) 1 d PDU A 2
H12K H 1.1254 0.2442 0.7945 0.046 Uiso 0.224(7) 1 calc PR A 2
H12L H 1.0127 0.2484 0.7901 0.046 Uiso 0.224(7) 1 calc PR A 2
C25 C 0.7891(2) 0.33740(9) 0.9028(2) 0.0241(7) Uani 1 1 d . . .
H25 H 0.7713 0.3382 0.9666 0.029 Uiso 1 1 calc R A .
C26 C 0.7392(2) 0.30466(10) 0.8563(3) 0.0315(8) Uani 1 1 d . A .
H26A H 0.7583 0.3025 0.7938 0.038 Uiso 1 1 calc R . .
H26B H 0.7596 0.2824 0.8896 0.038 Uiso 1 1 calc R . .
C27 C 0.6315(3) 0.30797(12) 0.8530(3) 0.0370(9) Uani 1 1 d . . .
H27A H 0.6019 0.2871 0.8196 0.044 Uiso 1 1 calc R A .
H27B H 0.6117 0.3075 0.9154 0.044 Uiso 1 1 calc R . .
C28 C 0.5975(3) 0.34287(13) 0.8067(3) 0.0411(10) Uani 1 1 d . A .
H28A H 0.5281 0.3450 0.8086 0.049 Uiso 1 1 calc R . .
H28B H 0.6113 0.3422 0.7423 0.049 Uiso 1 1 calc R . .
C29 C 0.6456(3) 0.37565(12) 0.8525(3) 0.0408(10) Uani 1 1 d . . .
H29A H 0.6263 0.3779 0.9149 0.049 Uiso 1 1 calc R A .
H29B H 0.6250 0.3978 0.8187 0.049 Uiso 1 1 calc R . .
C30 C 0.7538(2) 0.37233(10) 0.8560(3) 0.0322(8) Uani 1 1 d . A .
H30A H 0.7736 0.3728 0.7935 0.039 Uiso 1 1 calc R . .
H30B H 0.7832 0.3933 0.8891 0.039 Uiso 1 1 calc R . .
C31 C 0.9659(2) 0.37318(10) 0.9724(2) 0.0256(8) Uani 1 1 d . . .
H31 H 0.9441 0.3945 0.9347 0.031 Uiso 1 1 calc R A .
C32 C 1.0743(2) 0.37548(11) 0.9805(3) 0.0317(8) Uani 1 1 d . A .
H32A H 1.1008 0.3558 1.0203 0.038 Uiso 1 1 calc R . .
H32B H 1.0975 0.3722 0.9199 0.038 Uiso 1 1 calc R . .
C33 C 1.1085(3) 0.41188(11) 1.0195(3) 0.0368(9) Uani 1 1 d . . .
H33A H 1.1786 0.4122 1.0265 0.044 Uiso 1 1 calc R A .
H33B H 1.0870 0.4315 0.9769 0.044 Uiso 1 1 calc R . .
C34 C 1.0709(3) 0.41862(12) 1.1105(3) 0.0408(10) Uani 1 1 d . A .
H34A H 1.0911 0.4429 1.1330 0.049 Uiso 1 1 calc R . .
H34B H 1.0976 0.4004 1.1547 0.049 Uiso 1 1 calc R . .
C35 C 0.9632(3) 0.41637(14) 1.1032(3) 0.0541(13) Uani 1 1 d . . .
H35A H 0.9363 0.4360 1.0635 0.065 Uiso 1 1 calc R A .
H35B H 0.9404 0.4197 1.1640 0.065 Uiso 1 1 calc R . .
C36 C 0.9292(3) 0.37976(13) 1.0645(3) 0.0463(11) Uani 1 1 d . A .
H36A H 0.9518 0.3602 1.1068 0.056 Uiso 1 1 calc R . .
H36B H 0.8591 0.3792 1.0584 0.056 Uiso 1 1 calc R . .
C37 C 0.9444(2) 0.29100(10) 0.9731(2) 0.0270(8) Uani 1 1 d . . .
H37 H 0.9254 0.2708 0.9303 0.032 Uiso 1 1 calc R A .
C38 C 0.8861(3) 0.28538(12) 1.0549(3) 0.0386(10) Uani 1 1 d . A .
H38A H 0.9060 0.3032 1.1027 0.046 Uiso 1 1 calc R . .
H38B H 0.8182 0.2895 1.0361 0.046 Uiso 1 1 calc R . .
C39 C 0.8996(3) 0.24722(12) 1.0930(3) 0.0430(10) Uani 1 1 d . . .
H39A H 0.8632 0.2446 1.1467 0.052 Uiso 1 1 calc R A .
H39B H 0.8745 0.2295 1.0469 0.052 Uiso 1 1 calc R . .
C40 C 1.0034(3) 0.23912(11) 1.1199(3) 0.0376(9) Uani 1 1 d . A .
H40A H 1.0263 0.2547 1.1716 0.045 Uiso 1 1 calc R . .
H40B H 1.0102 0.2136 1.1396 0.045 Uiso 1 1 calc R . .
C41 C 1.0630(3) 0.24572(12) 1.0414(3) 0.0413(10) Uani 1 1 d . . .
H41A H 1.0452 0.2281 0.9926 0.050 Uiso 1 1 calc R A .
H41B H 1.1306 0.2419 1.0620 0.050 Uiso 1 1 calc R . .
C42 C 1.0494(3) 0.28407(11) 1.0041(3) 0.0326(9) Uani 1 1 d . A .
H42A H 1.0881 0.2874 0.9523 0.039 Uiso 1 1 calc R . .
H42B H 1.0711 0.3018 1.0517 0.039 Uiso 1 1 calc R . .
B200 B 0.6072(3) 0.57100(11) 0.7393(3) 0.0232(8) Uani 1 1 d . . .
C201 C 0.6782(2) 0.55648(9) 0.6643(2) 0.0227(7) Uani 1 1 d . . .
C202 C 0.6418(2) 0.53508(9) 0.5915(2) 0.0257(8) Uani 1 1 d . . .
H202 H 0.5759 0.5301 0.5848 0.031 Uiso 1 1 calc R . .
C203 C 0.6990(3) 0.52085(10) 0.5288(2) 0.0289(8) Uani 1 1 d . . .
C204 C 0.7954(3) 0.52710(10) 0.5358(2) 0.0296(8) Uani 1 1 d . . .
H204 H 0.8343 0.5174 0.4926 0.036 Uiso 1 1 calc R . .
C205 C 0.8336(2) 0.54788(10) 0.6077(2) 0.0277(8) Uani 1 1 d D B .
C206 C 0.7757(2) 0.56247(10) 0.6704(2) 0.0264(8) Uani 1 1 d . . .
H206 H 0.8037 0.5769 0.7186 0.032 Uiso 1 1 calc R . .
C207 C 0.6533(3) 0.49869(13) 0.4527(3) 0.0444(11) Uani 1 1 d . . .
F1 F 0.5822(2) 0.51606(9) 0.40670(18) 0.0731(9) Uani 1 1 d U . .
F2 F 0.6142(2) 0.46860(8) 0.4820(2) 0.0721(9) Uani 1 1 d U . .
F3 F 0.71284(19) 0.48865(9) 0.39297(19) 0.0746(10) Uani 1 1 d U . .
C208 C 0.9370(3) 0.55638(10) 0.6164(2) 0.0386(10) Uani 1 1 d D . .
F4 F 0.9778(3) 0.5507(3) 0.6991(3) 0.0495(18) Uani 0.68(2) 1 d PDU B 1
F5 F 0.9565(4) 0.58981(15) 0.5934(9) 0.067(2) Uani 0.68(2) 1 d PDU B 1
F6 F 0.9855(3) 0.5342(2) 0.5630(5) 0.0491(19) Uani 0.68(2) 1 d PDU B 1
F104 F 0.9811(7) 0.5504(7) 0.5435(8) 0.072(4) Uani 0.32(2) 1 d PDU B 2
F105 F 0.9841(8) 0.5400(4) 0.6860(10) 0.050(4) Uani 0.32(2) 1 d PDU B 2
F106 F 0.9511(8) 0.59235(19) 0.6345(15) 0.061(4) Uani 0.32(2) 1 d PDU B 2
C209 C 0.5972(2) 0.53585(9) 0.8062(2) 0.0247(7) Uani 1 1 d . . .
C210 C 0.5214(3) 0.51137(10) 0.7965(2) 0.0298(8) Uani 1 1 d . . .
H210 H 0.4712 0.5159 0.7511 0.036 Uiso 1 1 calc R . .
C211 C 0.5168(3) 0.48091(10) 0.8505(3) 0.0319(8) Uani 1 1 d . . .
C212 C 0.5894(3) 0.47308(11) 0.9161(3) 0.0366(9) Uani 1 1 d . . .
H212 H 0.5863 0.4524 0.9539 0.044 Uiso 1 1 calc R . .
C213 C 0.6667(3) 0.49608(10) 0.9254(2) 0.0344(9) Uani 1 1 d D C .
C214 C 0.6698(3) 0.52690(10) 0.8723(2) 0.0290(8) Uani 1 1 d . . .
H214 H 0.7231 0.5425 0.8812 0.035 Uiso 1 1 calc R . .
C215 C 0.4352(3) 0.45527(12) 0.8373(3) 0.0468(11) Uani 1 1 d . . .
F7 F 0.35723(17) 0.47019(7) 0.7965(2) 0.0664(8) Uani 1 1 d U . .
F8 F 0.4533(2) 0.42734(8) 0.7858(3) 0.0849(11) Uani 1 1 d U . .
F9 F 0.4105(3) 0.44170(10) 0.9150(2) 0.0970(12) Uani 1 1 d U . .
C216 C 0.7479(3) 0.48681(11) 0.9919(3) 0.0499(11) Uani 1 1 d D . .
F10 F 0.7495(6) 0.45484(18) 1.0246(7) 0.107(3) Uani 0.561(9) 1 d PDU C 1
F11 F 0.8336(3) 0.4908(2) 0.9559(4) 0.074(2) Uani 0.561(9) 1 d PDU C 1
F12 F 0.7609(5) 0.5105(2) 1.0589(4) 0.089(3) Uani 0.561(9) 1 d PDU C 1
F110 F 0.7984(7) 0.5133(2) 1.0218(7) 0.091(4) Uani 0.439(9) 1 d PDU C 2
F111 F 0.7157(5) 0.4725(3) 1.0685(4) 0.083(3) Uani 0.439(9) 1 d PDU C 2
F112 F 0.7991(7) 0.4606(3) 0.9626(6) 0.100(4) Uani 0.439(9) 1 d PDU C 2
C217 C 0.5059(2) 0.58461(9) 0.6882(2) 0.0229(7) Uani 1 1 d . . .
C218 C 0.5013(2) 0.60113(9) 0.6028(2) 0.0254(7) Uani 1 1 d . . .
H218 H 0.5574 0.6029 0.5725 0.030 Uiso 1 1 calc R . .
C219 C 0.4176(2) 0.61500(10) 0.5610(2) 0.0272(8) Uani 1 1 d . . .
C220 C 0.3338(2) 0.61272(10) 0.6022(2) 0.0299(8) Uani 1 1 d . . .
H220 H 0.2764 0.6221 0.5734 0.036 Uiso 1 1 calc R . .
C221 C 0.3360(2) 0.59643(10) 0.6863(2) 0.0292(8) Uani 1 1 d D D .
C222 C 0.4203(2) 0.58321(10) 0.7288(2) 0.0264(8) Uani 1 1 d . . .
H222 H 0.4198 0.5729 0.7875 0.032 Uiso 1 1 calc R . .
C223 C 0.4184(3) 0.63139(12) 0.4687(3) 0.0391(10) Uani 1 1 d . . .
F13 F 0.4231(2) 0.60635(8) 0.40412(17) 0.0711(9) Uani 1 1 d U . .
F14 F 0.49328(19) 0.65270(8) 0.46048(18) 0.0633(8) Uani 1 1 d U . .
F15 F 0.34256(19) 0.65145(9) 0.44434(18) 0.0676(9) Uani 1 1 d U . .
C224 C 0.2457(3) 0.59356(11) 0.7320(3) 0.0430(10) Uani 1 1 d D . .
F16 F 0.1950(4) 0.62431(17) 0.7219(5) 0.083(2) Uani 0.645(8) 1 d PDU D 1
F17 F 0.2613(3) 0.5922(2) 0.8214(3) 0.0664(18) Uani 0.645(8) 1 d PDU D 1
F18 F 0.1922(4) 0.5678(2) 0.7047(6) 0.109(3) Uani 0.645(8) 1 d PDU D 1
F116 F 0.2319(6) 0.55913(18) 0.7591(8) 0.063(3) Uani 0.355(8) 1 d PDU D 2
F117 F 0.1696(4) 0.5994(4) 0.6779(6) 0.079(3) Uani 0.355(8) 1 d PDU D 2
F118 F 0.2419(8) 0.6122(3) 0.8037(7) 0.087(4) Uani 0.355(8) 1 d PDU D 2
C225 C 0.6492(2) 0.60716(9) 0.7935(2) 0.0234(7) Uani 1 1 d . . .
C226 C 0.6889(2) 0.63530(10) 0.7459(2) 0.0285(8) Uani 1 1 d . . .
H226 H 0.6969 0.6319 0.6835 0.034 Uiso 1 1 calc R . .
C227 C 0.7168(2) 0.66783(10) 0.7863(2) 0.0309(8) Uani 1 1 d D E .
C228 C 0.7071(3) 0.67366(10) 0.8775(2) 0.0311(8) Uani 1 1 d . . .
H228 H 0.7270 0.6958 0.9057 0.037 Uiso 1 1 calc R . .
C229 C 0.6678(2) 0.64677(10) 0.9264(2) 0.0305(8) Uani 1 1 d D F .
C230 C 0.6394(2) 0.61418(10) 0.8853(2) 0.0275(8) Uani 1 1 d . . .
H230 H 0.6124 0.5961 0.9207 0.033 Uiso 1 1 calc R . .
C231 C 0.7583(3) 0.69648(11) 0.7311(3) 0.0525(12) Uani 1 1 d D . .
F19 F 0.7278(10) 0.6975(3) 0.6463(3) 0.089(3) Uani 0.607(19) 1 d PDU E 1
F20 F 0.8536(4) 0.6914(2) 0.7319(9) 0.091(3) Uani 0.607(19) 1 d PDU E 1
F21 F 0.7522(8) 0.72937(13) 0.7664(6) 0.071(2) Uani 0.607(19) 1 d PDU E 1
F119 F 0.8252(12) 0.6851(3) 0.6822(12) 0.094(4) Uani 0.393(19) 1 d PDU E 2
F120 F 0.7900(12) 0.7251(3) 0.7760(7) 0.073(4) Uani 0.393(19) 1 d PDU E 2
F121 F 0.6901(8) 0.7095(4) 0.6680(9) 0.077(4) Uani 0.393(19) 1 d PDU E 2
C232 C 0.6545(3) 0.65277(10) 1.0240(3) 0.0433(10) Uani 1 1 d D . .
F22 F 0.7121(7) 0.68081(18) 1.0577(4) 0.057(2) Uani 0.508(15) 1 d PDU F 1
F23 F 0.5704(5) 0.6613(4) 1.0417(5) 0.091(3) Uani 0.508(15) 1 d PDU F 1
F24 F 0.6864(8) 0.62538(18) 1.0764(4) 0.049(2) Uani 0.508(15) 1 d PDU F 1
F122 F 0.5654(4) 0.6408(3) 1.0426(4) 0.054(2) Uani 0.492(15) 1 d PDU F 2
F123 F 0.7106(6) 0.6334(3) 1.0804(5) 0.052(3) Uani 0.492(15) 1 d PDU F 2
F124 F 0.6545(12) 0.68641(15) 1.0506(5) 0.089(3) Uani 0.492(15) 1 d PDU F 2

loop_
_atom_site_aniso_label
_atom_site_aniso_U_11
_atom_site_aniso_U_22
_atom_site_aniso_U_33
_atom_site_aniso_U_23
_atom_site_aniso_U_13
_atom_site_aniso_U_12
Ir1 0.02199(7) 0.02471(8) 0.01999(7) -0.00120(6) 0.00436(5) 0.00028(6)
P1 0.0226(4) 0.0232(5) 0.0196(4) -0.0004(4) 0.0050(3) -0.0002(3)
P2 0.0187(4) 0.0261(5) 0.0192(4) -0.0014(4) 0.0032(3) -0.0005(3)
B1 0.030(5) 0.036(3) 0.020(4) -0.001(3) 0.007(3) 0.002(4)
N1 0.034(2) 0.032(2) 0.028(2) 0.0031(17) 0.0017(19) 0.002(2)
C1 0.038(3) 0.037(3) 0.035(3) 0.012(2) -0.001(2) 0.003(2)
C2 0.056(4) 0.056(4) 0.045(4) 0.007(3) -0.013(3) -0.002(3)
C3 0.047(4) 0.063(4) 0.054(4) 0.024(3) 0.004(3) 0.012(4)
C4 0.043(3) 0.031(3) 0.037(3) 0.002(2) -0.003(2) -0.001(2)
C5 0.049(4) 0.038(4) 0.055(4) 0.006(3) 0.009(3) -0.001(3)
C6 0.058(4) 0.044(4) 0.041(3) -0.001(3) -0.001(3) -0.007(3)
B11 0.031(7) 0.031(6) 0.026(6) 0.004(5) 0.003(6) 0.005(6)
N11 0.034(5) 0.033(4) 0.031(4) 0.004(4) 0.000(4) 0.002(4)
C101 0.037(5) 0.035(5) 0.038(5) 0.007(5) -0.002(5) 0.001(5)
C102 0.040(8) 0.048(9) 0.041(8) 0.002(7) -0.003(7) 0.007(7)
C103 0.052(9) 0.054(9) 0.055(9) 0.011(8) 0.005(8) -0.004(8)
C104 0.041(5) 0.035(5) 0.033(5) 0.000(4) 0.001(4) -0.003(4)
C105 0.044(8) 0.038(9) 0.057(8) 0.000(7) 0.005(7) -0.004(7)
C106 0.060(9) 0.050(9) 0.048(8) 0.003(7) 0.002(7) -0.010(7)
C7 0.0265(16) 0.0318(19) 0.0226(16) -0.0016(14) 0.0036(13) 0.0002(14)
C8 0.027(3) 0.039(4) 0.025(3) -0.001(3) 0.001(3) -0.001(3)
C9 0.029(3) 0.050(5) 0.038(3) 0.001(4) -0.004(3) -0.001(3)
C10 0.038(3) 0.057(5) 0.031(3) 0.000(3) -0.009(3) 0.006(3)
C11 0.041(3) 0.056(5) 0.026(3) 0.004(3) 0.002(3) 0.009(3)
C12 0.030(3) 0.040(4) 0.023(3) 0.003(3) 0.006(3) -0.001(3)
C107 0.0265(16) 0.0318(19) 0.0226(16) -0.0016(14) 0.0036(13) 0.0002(14)
C108 0.026(4) 0.038(5) 0.032(4) -0.002(4) -0.002(3) -0.001(4)
C109 0.031(4) 0.042(5) 0.039(4) -0.003(4) -0.004(3) 0.006(4)
C110 0.038(4) 0.056(5) 0.032(4) 0.000(4) -0.010(4) 0.007(4)
C111 0.040(4) 0.056(5) 0.028(4) 0.002(4) 0.000(3) 0.009(4)
C112 0.032(4) 0.042(5) 0.025(4) 0.000(4) 0.000(3) 0.003(4)
C13 0.0212(16) 0.032(2) 0.0241(18) -0.0028(15) 0.0051(13) -0.0011(14)
C14 0.036(2) 0.036(2) 0.036(2) 0.0061(18) 0.0031(17) -0.0061(17)
C15 0.045(2) 0.035(2) 0.057(3) 0.007(2) 0.014(2) -0.0134(19)
C16 0.032(2) 0.044(3) 0.066(3) -0.016(2) 0.011(2) -0.0124(19)
C17 0.0228(19) 0.054(3) 0.047(2) -0.010(2) 0.0016(17) -0.0031(18)
C18 0.0266(18) 0.042(2) 0.0285(19) -0.0024(17) 0.0005(15) -0.0009(16)
C19 0.036(3) 0.0248(18) 0.030(2) 0.0018(16) 0.0093(19) 0.0033(16)
C20 0.032(3) 0.029(2) 0.033(3) 0.002(2) 0.007(2) 0.003(2)
C21 0.040(3) 0.033(3) 0.045(3) 0.000(2) 0.012(2) 0.006(2)
C22 0.040(3) 0.029(3) 0.060(3) 0.008(2) 0.005(2) 0.001(2)
C23 0.053(3) 0.036(3) 0.058(3) 0.019(3) 0.021(3) 0.001(2)
C24 0.048(3) 0.029(3) 0.058(3) 0.006(2) 0.023(3) 0.001(2)
C119 0.036(3) 0.0248(18) 0.030(2) 0.0018(16) 0.0093(19) 0.0033(16)
C120 0.036(5) 0.030(5) 0.034(5) 0.004(4) 0.009(4) 0.001(4)
C121 0.038(5) 0.033(5) 0.044(5) 0.000(4) 0.005(4) 0.005(4)
C122 0.043(5) 0.032(5) 0.047(5) 0.005(4) 0.008(4) 0.004(4)
C123 0.047(5) 0.034(5) 0.051(5) 0.009(5) 0.013(5) 0.002(5)
C124 0.044(5) 0.032(4) 0.042(5) 0.006(4) 0.014(4) 0.004(4)
C25 0.0182(16) 0.032(2) 0.0225(17) 0.0010(14) 0.0032(13) -0.0014(14)
C26 0.0270(19) 0.033(2) 0.034(2) -0.0051(17) 0.0004(15) -0.0046(16)
C27 0.0280(19) 0.049(3) 0.034(2) -0.0046(19) -0.0011(16) -0.0118(18)
C28 0.0236(19) 0.066(3) 0.034(2) 0.007(2) -0.0015(16) 0.0013(19)
C29 0.0253(19) 0.047(3) 0.050(3) 0.009(2) 0.0025(17) 0.0096(18)
C30 0.0243(18) 0.033(2) 0.040(2) 0.0021(17) 0.0059(16) 0.0035(15)
C31 0.0203(17) 0.031(2) 0.0257(18) -0.0048(15) 0.0006(13) -0.0025(14)
C32 0.0221(18) 0.040(2) 0.033(2) -0.0083(17) 0.0010(15) -0.0007(16)
C33 0.0253(19) 0.043(2) 0.041(2) -0.0090(19) -0.0018(16) -0.0071(17)
C34 0.037(2) 0.048(3) 0.036(2) -0.0142(19) -0.0033(17) -0.0091(19)
C35 0.037(2) 0.074(3) 0.053(3) -0.037(3) 0.012(2) -0.013(2)
C36 0.036(2) 0.070(3) 0.035(2) -0.023(2) 0.0139(18) -0.019(2)
C37 0.0260(18) 0.028(2) 0.0274(19) 0.0021(15) 0.0038(14) 0.0015(15)
C38 0.035(2) 0.048(3) 0.035(2) 0.0143(19) 0.0141(17) 0.0037(18)
C39 0.044(2) 0.046(3) 0.040(2) 0.017(2) 0.0087(19) 0.001(2)
C40 0.050(2) 0.032(2) 0.031(2) 0.0086(17) 0.0030(18) 0.0062(18)
C41 0.042(2) 0.043(3) 0.039(2) 0.0055(19) 0.0031(18) 0.0155(19)
C42 0.0299(19) 0.038(2) 0.030(2) 0.0079(17) 0.0026(15) 0.0066(16)
B200 0.0207(18) 0.029(2) 0.0196(19) -0.0010(16) 0.0006(15) -0.0008(16)
C201 0.0265(17) 0.0219(18) 0.0198(17) 0.0027(14) 0.0016(13) -0.0010(14)
C202 0.0243(17) 0.0262(19) 0.0262(18) -0.0032(15) 0.0010(14) -0.0031(14)
C203 0.0323(19) 0.027(2) 0.0275(19) -0.0026(15) 0.0022(15) -0.0021(15)
C204 0.033(2) 0.030(2) 0.0273(19) -0.0001(16) 0.0077(15) 0.0031(16)
C205 0.0259(18) 0.033(2) 0.0241(18) 0.0027(16) 0.0017(14) 0.0002(15)
C206 0.0254(18) 0.032(2) 0.0208(18) 0.0020(15) -0.0014(14) -0.0009(15)
C207 0.041(2) 0.048(3) 0.045(3) -0.021(2) 0.010(2) -0.006(2)
F1 0.0720(19) 0.091(2) 0.0506(16) -0.0341(16) -0.0244(14) 0.0113(17)
F2 0.084(2) 0.0583(19) 0.075(2) -0.0284(16) 0.0132(16) -0.0354(16)
F3 0.0570(17) 0.105(2) 0.0654(18) -0.0588(18) 0.0239(14) -0.0204(16)
C208 0.027(2) 0.057(3) 0.033(2) -0.001(2) 0.0043(16) -0.0004(19)
F4 0.028(2) 0.085(5) 0.034(2) -0.009(3) -0.0043(17) 0.002(2)
F5 0.034(2) 0.057(3) 0.110(6) 0.031(3) 0.011(3) -0.008(2)
F6 0.029(2) 0.066(4) 0.055(3) -0.011(3) 0.0142(18) 0.001(2)
F104 0.044(5) 0.124(9) 0.050(6) -0.011(6) 0.021(4) -0.031(6)
F105 0.038(5) 0.041(6) 0.067(7) -0.007(5) -0.013(5) 0.011(4)
F106 0.036(5) 0.056(6) 0.091(9) 0.019(5) 0.010(5) -0.023(4)
C209 0.0287(18) 0.0243(19) 0.0215(17) -0.0025(14) 0.0041(14) 0.0013(14)
C210 0.0334(19) 0.0243(19) 0.031(2) -0.0012(16) 0.0010(15) -0.0005(16)
C211 0.038(2) 0.026(2) 0.032(2) -0.0012(16) 0.0071(16) -0.0035(16)
C212 0.049(2) 0.028(2) 0.033(2) 0.0058(17) 0.0046(18) 0.0016(18)
C213 0.043(2) 0.032(2) 0.027(2) 0.0002(16) -0.0030(16) 0.0075(17)
C214 0.0312(19) 0.027(2) 0.0278(19) 0.0002(15) -0.0014(15) -0.0004(15)
C215 0.043(3) 0.036(3) 0.061(3) 0.010(2) 0.000(2) -0.009(2)
F7 0.0361(14) 0.0533(17) 0.109(2) 0.0206(16) 0.0003(14) -0.0119(12)
F8 0.0607(18) 0.0512(18) 0.138(3) -0.0426(19) -0.0160(18) -0.0049(14)
F9 0.111(3) 0.095(3) 0.084(2) 0.038(2) 0.002(2) -0.062(2)
C216 0.059(3) 0.045(3) 0.044(3) 0.011(2) -0.009(2) 0.008(2)
F10 0.092(5) 0.075(5) 0.143(7) 0.068(5) -0.054(5) -0.015(4)
F11 0.042(3) 0.115(6) 0.064(4) 0.028(4) 0.000(2) 0.029(3)
F12 0.067(4) 0.139(6) 0.055(4) -0.026(4) -0.027(3) 0.029(4)
F110 0.077(6) 0.076(5) 0.109(7) 0.048(5) -0.056(5) -0.042(4)
F111 0.091(5) 0.104(6) 0.048(4) 0.040(4) -0.020(4) 0.003(5)
F112 0.090(6) 0.109(7) 0.094(6) -0.017(5) -0.034(5) 0.061(5)
C217 0.0275(18) 0.0190(18) 0.0220(18) -0.0021(14) 0.0021(14) -0.0022(14)
C218 0.0244(17) 0.0245(19) 0.0277(19) -0.0032(15) 0.0048(14) -0.0016(14)
C219 0.0322(19) 0.0252(19) 0.0243(18) 0.0018(15) 0.0029(14) 0.0017(15)
C220 0.0237(18) 0.031(2) 0.034(2) -0.0003(16) -0.0001(15) 0.0066(15)
C221 0.0259(18) 0.029(2) 0.033(2) -0.0034(16) 0.0042(15) 0.0024(15)
C222 0.0295(18) 0.027(2) 0.0232(18) -0.0015(15) 0.0046(14) -0.0005(15)
C223 0.036(2) 0.045(3) 0.036(2) 0.0126(19) 0.0038(17) 0.0088(19)
F13 0.120(3) 0.065(2) 0.0293(14) 0.0023(13) 0.0106(15) 0.0108(17)
F14 0.0584(16) 0.0700(19) 0.0619(18) 0.0350(15) 0.0085(13) -0.0090(14)
F15 0.0570(16) 0.094(2) 0.0531(16) 0.0382(16) 0.0093(13) 0.0343(16)
C224 0.033(2) 0.053(3) 0.044(3) 0.002(2) 0.0109(19) 0.007(2)
F16 0.065(3) 0.087(4) 0.107(5) 0.038(3) 0.056(3) 0.051(3)
F17 0.047(3) 0.107(5) 0.049(3) 0.029(3) 0.026(2) 0.018(3)
F18 0.057(4) 0.126(6) 0.153(6) -0.084(5) 0.055(4) -0.054(4)
F116 0.042(5) 0.064(5) 0.090(6) 0.029(5) 0.045(4) 0.004(4)
F117 0.024(4) 0.128(8) 0.085(6) 0.045(6) 0.003(4) 0.005(5)
F118 0.074(6) 0.093(7) 0.103(7) -0.058(6) 0.058(5) -0.027(5)
C225 0.0217(17) 0.0265(19) 0.0217(17) -0.0004(14) 0.0005(13) 0.0002(14)
C226 0.0318(19) 0.032(2) 0.0214(18) -0.0008(15) 0.0017(14) -0.0048(16)
C227 0.0332(19) 0.028(2) 0.031(2) 0.0016(16) 0.0022(15) -0.0066(16)
C228 0.0335(19) 0.026(2) 0.033(2) -0.0055(16) -0.0015(15) -0.0017(16)
C229 0.036(2) 0.030(2) 0.0248(19) -0.0045(16) 0.0005(15) 0.0027(16)
C230 0.0311(19) 0.027(2) 0.0241(18) 0.0026(15) 0.0037(14) 0.0013(15)
C231 0.069(3) 0.039(3) 0.051(3) -0.003(2) 0.013(2) -0.022(2)
F19 0.151(7) 0.076(5) 0.037(3) 0.010(3) 0.003(4) -0.068(4)
F20 0.073(4) 0.093(5) 0.114(7) 0.015(4) 0.044(4) -0.032(3)
F21 0.105(6) 0.035(3) 0.074(4) 0.009(3) 0.022(4) -0.018(3)
F119 0.110(7) 0.080(6) 0.104(8) 0.011(5) 0.071(6) -0.019(5)
F120 0.093(8) 0.057(6) 0.064(5) 0.004(4) -0.018(5) -0.049(5)
F121 0.089(6) 0.081(7) 0.059(6) 0.042(5) 0.000(5) -0.022(5)
C232 0.063(3) 0.038(3) 0.030(2) -0.0092(19) 0.007(2) 0.002(2)
F22 0.083(5) 0.055(4) 0.033(3) -0.020(3) 0.008(3) -0.021(3)
F23 0.061(4) 0.160(8) 0.054(4) -0.044(5) 0.011(3) 0.050(5)
F24 0.079(6) 0.042(3) 0.028(3) 0.000(3) 0.006(3) -0.021(3)
F122 0.049(3) 0.082(6) 0.032(3) -0.021(3) 0.018(2) 0.018(3)
F123 0.032(3) 0.094(6) 0.029(3) -0.006(4) -0.002(2) -0.006(4)
F124 0.167(8) 0.049(4) 0.058(4) -0.021(3) 0.053(5) -0.007(5)

loop_
_atom_type_symbol
_atom_type_description
_atom_type_scat_dispersion_real
_atom_type_scat_dispersion_imag
_atom_type_scat_source
C C 0.0033 0.0016 'International Tables Vol C Tables 4.2.6.8 and 6.1.1.4'
H H 0.0000 0.0000 'International Tables Vol C Tables 4.2.6.8 and 6.1.1.4'
B B 0.0013 0.0007 'International Tables Vol C Tables 4.2.6.8 and 6.1.1.4'
N N 0.0061 0.0033 'International Tables Vol C Tables 4.2.6.8 and 6.1.1.4'
F F 0.0171 0.0103 'International Tables Vol C Tables 4.2.6.8 and 6.1.1.4'
P P 0.1023 0.0942 'International Tables Vol C Tables 4.2.6.8 and 6.1.1.4'
Ir Ir -1.4442 7.9887 'International Tables Vol C Tables 4.2.6.8 and 6.1.1.4'

loop_
_geom_angle_atom_site_label_1
_geom_angle_atom_site_label_2
_geom_angle_atom_site_label_3
_geom_angle
B1 Ir1 B11 8.5(12)
B1 Ir1 P2 97.8(3)
B11 Ir1 P2 98.4(14)
B1 Ir1 P1 105.5(3)
B11 Ir1 P1 105.0(14)
P2 Ir1 P1 156.54(3)
B1 Ir1 H0A 138.6(13)
B11 Ir1 H0A 130.2(17)
P2 Ir1 H0A 80.6(13)
P1 Ir1 H0A 83.8(13)
B1 Ir1 H0B 138.2(14)
B11 Ir1 H0B 146.7(18)
P2 Ir1 H0B 78.4(13)
P1 Ir1 H0B 82.3(13)
H0A Ir1 H0B 82.5(19)
C13 P1 C7 105.4(4)
C13 P1 C107 104.2(5)
C7 P1 C107 1.4(10)
C13 P1 C119 108.4(7)
C7 P1 C119 102.0(9)
C107 P1 C119 103.0(10)
C13 P1 C19 102.7(2)
C7 P1 C19 110.6(6)
C107 P1 C19 111.5(8)
C119 P1 C19 9.0(10)
C13 P1 Ir1 113.81(12)
C7 P1 Ir1 113.6(5)
C107 P1 Ir1 113.9(6)
C119 P1 Ir1 112.7(5)
C19 P1 Ir1 110.14(17)
C25 P2 C31 105.22(15)
C25 P2 C37 103.32(16)
C31 P2 C37 110.67(16)
C25 P2 Ir1 113.87(11)
C31 P2 Ir1 112.74(11)
C37 P2 Ir1 110.53(11)
N1 B1 Ir1 174.9(8)
Ir1 B1 H1A 63.8
Ir1 B1 H1B 56.3
B1 N1 C1 125.4(5)
B1 N1 C4 118.5(5)
C1 N1 C4 116.0(4)
N1 C1 C2 110.7(4)
N1 C1 C3 113.1(4)
C2 C1 C3 111.9(5)
N1 C1 H1 106.9
C2 C1 H1 106.9
C3 C1 H1 106.9
N1 C4 C6 112.6(4)
N1 C4 C5 112.3(5)
C6 C4 C5 111.2(5)
N1 C4 H4 106.7
C6 C4 H4 106.7
C5 C4 H4 106.7
N11 B11 Ir1 171(3)
N11 B11 H11A 120.0
Ir1 B11 H11A 64.1
N11 B11 H11B 120.0
Ir1 B11 H11B 56.5
H11A B11 H11B 120.0
B11 N11 C104 124(2)
B11 N11 C101 119(2)
C104 N11 C101 115.8(13)
N11 C101 C102 111.2(14)
N11 C101 C103 114.4(15)
C102 C101 C103 111.7(9)
N11 C101 H101 106.3
C102 C101 H101 106.3
C103 C101 H101 106.3
C101 C102 H10A 109.5
C101 C102 H10B 109.5
H10A C102 H10B 109.5
C101 C102 H10C 109.5
H10A C102 H10C 109.5
H10B C102 H10C 109.5
C101 C103 H10D 109.5
C101 C103 H10E 109.5
H10D C103 H10E 109.5
C101 C103 H10F 109.5
H10D C103 H10F 109.5
H10E C103 H10F 109.5
N11 C104 C105 115.5(14)
N11 C104 C106 109.6(15)
C105 C104 C106 111.4(9)
N11 C104 H104 106.6
C105 C104 H104 106.6
C106 C104 H104 106.6
C104 C105 H10G 109.5
C104 C105 H10H 109.5
H10G C105 H10H 109.5
C104 C105 H10I 109.5
H10G C105 H10I 109.5
H10H C105 H10I 109.5
C104 C106 H10J 109.5
C104 C106 H10K 109.5
H10J C106 H10K 109.5
C104 C106 H10L 109.5
H10J C106 H10L 109.5
H10K C106 H10L 109.5
C12 C7 C8 110.0(7)
C12 C7 P1 118.1(8)
C8 C7 P1 111.6(7)
C12 C7 H7 105.3
C8 C7 H7 105.3
P1 C7 H7 105.3
C9 C8 C7 110.7(6)
C9 C8 H8A 109.5
C7 C8 H8A 109.5
C9 C8 H8B 109.5
C7 C8 H8B 109.5
H8A C8 H8B 108.1
C10 C9 C8 111.1(6)
C10 C9 H9A 109.4
C8 C9 H9A 109.4
C10 C9 H9B 109.4
C8 C9 H9B 109.4
H9A C9 H9B 108.0
C9 C10 C11 109.1(7)
C9 C10 H10M 109.9
C11 C10 H10M 109.9
C9 C10 H10N 109.9
C11 C10 H10N 109.9
H10M C10 H10N 108.3
C12 C11 C10 108.7(7)
C12 C11 H11C 110.0
C10 C11 H11C 110.0
C12 C11 H11D 110.0
C10 C11 H11D 110.0
H11C C11 H11D 108.3
C11 C12 C7 109.8(6)
C11 C12 H12A 109.7
C7 C12 H12A 109.7
C11 C12 H12B 109.7
C7 C12 H12B 109.7
H12A C12 H12B 108.2
C112 C107 C108 109.8(9)
C112 C107 P1 116.6(12)
C108 C107 P1 114.0(9)
C112 C107 H107 105.1
C108 C107 H107 105.1
P1 C107 H107 105.1
C109 C108 C107 110.8(8)
C109 C108 H10O 109.5
C107 C108 H10O 109.5
C109 C108 H10P 109.5
C107 C108 H10P 109.5
H10O C108 H10P 108.1
C110 C109 C108 112.7(8)
C110 C109 H10Q 109.0
C108 C109 H10Q 109.0
C110 C109 H10R 109.0
C108 C109 H10R 109.0
H10Q C109 H10R 107.8
C109 C110 C111 112.9(9)
C109 C110 H11E 109.0
C111 C110 H11E 109.0
C109 C110 H11F 109.0
C111 C110 H11F 109.0
H11E C110 H11F 107.8
C112 C111 C110 112.8(9)
C112 C111 H11G 109.0
C110 C111 H11G 109.0
C112 C111 H11H 109.0
C110 C111 H11H 109.0
H11G C111 H11H 107.8
C111 C112 C107 111.9(8)
C111 C112 H11I 109.2
C107 C112 H11I 109.2
C111 C112 H11J 109.2
C107 C112 H11J 109.2
H11I C112 H11J 107.9
C14 C13 C18 110.2(3)
C14 C13 P1 112.2(2)
C18 C13 P1 111.3(2)
C14 C13 H13 107.7
C18 C13 H13 107.7
P1 C13 H13 107.7
C15 C14 C13 111.4(3)
C15 C14 H14A 109.4
C13 C14 H14A 109.4
C15 C14 H14B 109.4
C13 C14 H14B 109.4
H14A C14 H14B 108.0
C16 C15 C14 111.5(3)
C16 C15 H15A 109.3
C14 C15 H15A 109.3
C16 C15 H15B 109.3
C14 C15 H15B 109.3
H15A C15 H15B 108.0
C17 C16 C15 110.4(3)
C17 C16 H16A 109.6
C15 C16 H16A 109.6
C17 C16 H16B 109.6
C15 C16 H16B 109.6
H16A C16 H16B 108.1
C16 C17 C18 111.8(3)
C16 C17 H17A 109.3
C18 C17 H17A 109.3
C16 C17 H17B 109.3
C18 C17 H17B 109.3
H17A C17 H17B 107.9
C17 C18 C13 112.2(3)
C17 C18 H18A 109.2
C13 C18 H18A 109.2
C17 C18 H18B 109.2
C13 C18 H18B 109.2
H18A C18 H18B 107.9
C24 C19 C20 110.5(5)
C24 C19 P1 116.2(4)
C20 C19 P1 114.1(4)
C24 C19 H19 104.9
C20 C19 H19 104.9
P1 C19 H19 104.9
C19 C20 C21 111.0(4)
C19 C20 H20A 109.4
C21 C20 H20A 109.4
C19 C20 H20B 109.4
C21 C20 H20B 109.4
H20A C20 H20B 108.0
C22 C21 C20 110.8(5)
C22 C21 H21A 109.5
C20 C21 H21A 109.5
C22 C21 H21B 109.5
C20 C21 H21B 109.5
H21A C21 H21B 108.1
C21 C22 C23 109.6(5)
C21 C22 H22A 109.8
C23 C22 H22A 109.8
C21 C22 H22B 109.8
C23 C22 H22B 109.8
H22A C22 H22B 108.2
C24 C23 C22 110.7(6)
C24 C23 H23A 109.5
C22 C23 H23A 109.5
C24 C23 H23B 109.5
C22 C23 H23B 109.5
H23A C23 H23B 108.1
C19 C24 C23 111.8(5)
C19 C24 H24A 109.3
C23 C24 H24A 109.3
C19 C24 H24B 109.3
C23 C24 H24B 109.3
H24A C24 H24B 107.9
C124 C119 C120 109.5(11)
C124 C119 P1 118.0(11)
C120 C119 P1 117.5(11)
C124 C119 H119 103.1
C120 C119 H119 103.1
P1 C119 H119 103.1
C119 C120 C121 109.8(11)
C119 C120 H12C 109.7
C121 C120 H12C 109.7
C119 C120 H12D 109.7
C121 C120 H12D 109.7
H12C C120 H12D 108.2
C122 C121 C120 111.6(11)
C122 C121 H12E 109.3
C120 C121 H12E 109.3
C122 C121 H12F 109.3
C120 C121 H12F 109.3
H12E C121 H12F 108.0
C121 C122 C123 112.5(12)
C121 C122 H12G 109.1
C123 C122 H12G 109.1
C121 C122 H12H 109.1
C123 C122 H12H 109.1
H12G C122 H12H 107.8
C124 C123 C122 112.4(12)
C124 C123 H12I 109.1
C122 C123 H12I 109.1
C124 C123 H12J 109.1
C122 C123 H12J 109.1
H12I C123 H12J 107.9
C123 C124 C119 112.4(12)
C123 C124 H12K 109.1
C119 C124 H12K 109.1
C123 C124 H12L 109.1
C119 C124 H12L 109.1
H12K C124 H12L 107.9
C30 C25 C26 110.1(3)
C30 C25 P2 111.8(2)
C26 C25 P2 111.8(2)
C30 C25 H25 107.7
C26 C25 H25 107.7
P2 C25 H25 107.7
C27 C26 C25 111.8(3)
C27 C26 H26A 109.3
C25 C26 H26A 109.3
C27 C26 H26B 109.3
C25 C26 H26B 109.3
H26A C26 H26B 107.9
C28 C27 C26 111.0(3)
C28 C27 H27A 109.4
C26 C27 H27A 109.4
C28 C27 H27B 109.4
C26 C27 H27B 109.4
H27A C27 H27B 108.0
C27 C28 C29 111.3(3)
C27 C28 H28A 109.4
C29 C28 H28A 109.4
C27 C28 H28B 109.4
C29 C28 H28B 109.4
H28A C28 H28B 108.0
C28 C29 C30 111.0(3)
C28 C29 H29A 109.4
C30 C29 H29A 109.4
C28 C29 H29B 109.4
C30 C29 H29B 109.4
H29A C29 H29B 108.0
C25 C30 C29 111.7(3)
C25 C30 H30A 109.3
C29 C30 H30A 109.3
C25 C30 H30B 109.3
C29 C30 H30B 109.3
H30A C30 H30B 108.0
C36 C31 C32 109.8(3)
C36 C31 P2 117.4(3)
C32 C31 P2 113.2(2)
C36 C31 H31 105.0
C32 C31 H31 105.0
P2 C31 H31 105.0
C33 C32 C31 111.3(3)
C33 C32 H32A 109.4
C31 C32 H32A 109.4
C33 C32 H32B 109.4
C31 C32 H32B 109.4
H32A C32 H32B 108.0
C34 C33 C32 110.9(3)
C34 C33 H33A 109.5
C32 C33 H33A 109.5
C34 C33 H33B 109.5
C32 C33 H33B 109.5
H33A C33 H33B 108.1
C33 C34 C35 110.9(3)
C33 C34 H34A 109.5
C35 C34 H34A 109.5
C33 C34 H34B 109.5
C35 C34 H34B 109.5
H34A C34 H34B 108.0
C34 C35 C36 110.8(4)
C34 C35 H35A 109.5
C36 C35 H35A 109.5
C34 C35 H35B 109.5
C36 C35 H35B 109.5
H35A C35 H35B 108.1
C31 C36 C35 110.9(3)
C31 C36 H36A 109.5
C35 C36 H36A 109.5
C31 C36 H36B 109.5
C35 C36 H36B 109.5
H36A C36 H36B 108.1
C38 C37 C42 108.3(3)
C38 C37 P2 115.8(3)
C42 C37 P2 115.5(2)
C38 C37 H37 105.4
C42 C37 H37 105.4
P2 C37 H37 105.4
C39 C38 C37 110.9(3)
C39 C38 H38A 109.5
C37 C38 H38A 109.5
C39 C38 H38B 109.5
C37 C38 H38B 109.5
H38A C38 H38B 108.0
C40 C39 C38 111.5(3)
C40 C39 H39A 109.3
C38 C39 H39A 109.3
C40 C39 H39B 109.3
C38 C39 H39B 109.3
H39A C39 H39B 108.0
C41 C40 C39 111.1(3)
C41 C40 H40A 109.4
C39 C40 H40A 109.4
C41 C40 H40B 109.4
C39 C40 H40B 109.4
H40A C40 H40B 108.0
C40 C41 C42 111.4(3)
C40 C41 H41A 109.3
C42 C41 H41A 109.3
C40 C41 H41B 109.3
C42 C41 H41B 109.3
H41A C41 H41B 108.0
C41 C42 C37 110.5(3)
C41 C42 H42A 109.5
C37 C42 H42A 109.5
C41 C42 H42B 109.5
C37 C42 H42B 109.5
H42A C42 H42B 108.1
C217 B200 C225 103.9(3)
C217 B200 C209 113.6(3)
C225 B200 C209 113.3(3)
C217 B200 C201 110.4(3)
C225 B200 C201 112.1(3)
C209 B200 C201 103.8(3)
C206 C201 C202 115.8(3)
C206 C201 B200 124.3(3)
C202 C201 B200 119.8(3)
C203 C202 C201 122.2(3)
C203 C202 H202 118.9
C201 C202 H202 118.9
C204 C203 C202 121.2(3)
C204 C203 C207 120.6(3)
C202 C203 C207 118.2(3)
C203 C204 C205 118.0(3)
C203 C204 H204 121.0
C205 C204 H204 121.0
C204 C205 C206 120.7(3)
C204 C205 C208 119.9(3)
C206 C205 C208 119.3(3)
C201 C206 C205 122.1(3)
C201 C206 H206 118.9
C205 C206 H206 118.9
F3 C207 F1 106.9(4)
F3 C207 F2 106.9(4)
F1 C207 F2 104.6(4)
F3 C207 C203 113.4(3)
F1 C207 C203 112.4(4)
F2 C207 C203 112.2(4)
F104 C208 F5 79.6(8)
F104 C208 F4 122.2(8)
F5 C208 F4 107.7(4)
F104 C208 F105 108.5(6)
F5 C208 F105 121.8(7)
F4 C208 F105 19.7(8)
F104 C208 F6 28.6(9)
F5 C208 F6 106.5(4)
F4 C208 F6 103.8(4)
F105 C208 F6 86.0(8)
F104 C208 F106 104.6(6)
F5 C208 F106 26.9(6)
F4 C208 F106 85.9(7)
F105 C208 F106 103.7(6)
F6 C208 F106 128.6(7)
F104 C208 C205 115.3(5)
F5 C208 C205 113.7(4)
F4 C208 C205 113.1(4)
F105 C208 C205 113.3(6)
F6 C208 C205 111.4(3)
F106 C208 C205 110.3(5)
C214 C209 C210 115.5(3)
C214 C209 B200 120.7(3)
C210 C209 B200 123.6(3)
C211 C210 C209 122.6(3)
C211 C210 H210 118.7
C209 C210 H210 118.7
C212 C211 C210 120.4(4)
C212 C211 C215 118.6(4)
C210 C211 C215 121.0(4)
C211 C212 C213 118.4(4)
C211 C212 H212 120.8
C213 C212 H212 120.8
C212 C213 C214 120.8(3)
C212 C213 C216 118.9(3)
C214 C213 C216 120.2(3)
C213 C214 C209 122.3(3)
C213 C214 H214 118.9
C209 C214 H214 118.9
F8 C215 F9 106.5(4)
F8 C215 F7 104.9(4)
F9 C215 F7 106.1(4)
F8 C215 C211 112.6(4)
F9 C215 C211 112.7(4)
F7 C215 C211 113.5(4)
F110 C216 F10 126.2(6)
F110 C216 F112 112.0(6)
F10 C216 F112 56.5(5)
F110 C216 F12 36.0(5)
F10 C216 F12 109.3(5)
F112 C216 F12 133.9(6)
F110 C216 F111 103.2(5)
F10 C216 F111 47.3(4)
F112 C216 F111 103.0(5)
F12 C216 F111 70.7(5)
F110 C216 F11 64.1(5)
F10 C216 F11 105.0(5)
F112 C216 F11 54.2(5)
F12 C216 F11 98.7(4)
F111 C216 F11 137.2(5)
F110 C216 C213 115.7(4)
F10 C216 C213 116.9(4)
F112 C216 C213 111.8(4)
F12 C216 C213 113.2(4)
F111 C216 C213 110.1(4)
F11 C216 C213 112.1(3)
C218 C217 C222 115.5(3)
C218 C217 B200 121.3(3)
C222 C217 B200 123.1(3)
C219 C218 C217 122.3(3)
C219 C218 H218 118.8
C217 C218 H218 118.8
C220 C219 C218 120.9(3)
C220 C219 C223 120.2(3)
C218 C219 C223 118.9(3)
C221 C220 C219 118.1(3)
C221 C220 H220 121.0
C219 C220 H220 121.0
C220 C221 C222 120.9(3)
C220 C221 C224 118.9(3)
C222 C221 C224 120.2(3)
C221 C222 C217 122.3(3)
C221 C222 H222 118.9
C217 C222 H222 118.9
F15 C223 F14 106.1(3)
F15 C223 F13 106.4(3)
F14 C223 F13 104.7(3)
F15 C223 C219 113.8(3)
F14 C223 C219 113.0(3)
F13 C223 C219 112.2(3)
F18 C224 F118 127.5(6)
F18 C224 F117 59.0(5)
F118 C224 F117 109.3(6)
F18 C224 F17 109.6(5)
F118 C224 F17 36.9(6)
F117 C224 F17 132.6(6)
F18 C224 F16 107.4(4)
F118 C224 F16 64.8(6)
F117 C224 F16 52.2(5)
F17 C224 F16 100.6(4)
F18 C224 F116 44.6(4)
F118 C224 F116 104.1(5)
F117 C224 F116 101.8(5)
F17 C224 F116 71.5(5)
F16 C224 F116 137.4(5)
F18 C224 C221 114.9(4)
F118 C224 C221 116.0(5)
F117 C224 C221 113.7(4)
F17 C224 C221 112.3(3)
F16 C224 C221 111.0(3)
F116 C224 C221 110.6(4)
C226 C225 C230 115.4(3)
C226 C225 B200 120.2(3)
C230 C225 B200 124.1(3)
C227 C226 C225 122.7(3)
C227 C226 H226 118.7
C225 C226 H226 118.7
C226 C227 C228 120.4(3)
C226 C227 C231 119.5(3)
C228 C227 C231 120.1(3)
C229 C228 C227 118.7(3)
C229 C228 H228 120.7
C227 C228 H228 120.7
C228 C229 C230 120.7(3)
C228 C229 C232 119.6(3)
C230 C229 C232 119.7(3)
C229 C230 C225 122.2(3)
C229 C230 H230 118.9
C225 C230 H230 118.9
F19 C231 F120 122.8(7)
F19 C231 F119 70.7(6)
F120 C231 F119 107.9(6)
F19 C231 F21 109.1(5)
F120 C231 F21 24.8(7)
F119 C231 F21 125.8(7)
F19 C231 F20 105.0(5)
F120 C231 F20 79.1(6)
F119 C231 F20 36.5(6)
F21 C231 F20 102.8(4)
F19 C231 F121 34.1(5)
F120 C231 F121 104.7(6)
F119 C231 F121 103.8(6)
F21 C231 F121 83.1(7)
F20 C231 F121 133.9(6)
F19 C231 C227 116.1(4)
F120 C231 C227 115.4(5)
F119 C231 C227 114.5(5)
F21 C231 C227 113.0(4)
F20 C231 C227 109.6(4)
F121 C231 C227 109.6(5)
F23 C232 F124 71.3(5)
F23 C232 F123 121.8(7)
F124 C232 F123 110.1(5)
F23 C232 F24 110.1(5)
F124 C232 F24 123.9(7)
F123 C232 F24 19.7(6)
F23 C232 F22 105.7(5)
F124 C232 F22 36.2(5)
F123 C232 F22 82.8(5)
F24 C232 F22 101.5(4)
F23 C232 F122 32.9(5)
F124 C232 F122 102.7(5)
F123 C232 F122 102.1(5)
F24 C232 F122 84.8(6)
F22 C232 F122 133.2(4)
F23 C232 C229 115.7(4)
F124 C232 C229 116.0(4)
F123 C232 C229 114.5(5)
F24 C232 C229 112.8(4)
F22 C232 C229 109.9(4)
F122 C232 C229 109.9(4)

loop_
_geom_bond_atom_site_label_1
_geom_bond_atom_site_label_2
_geom_bond_distance
Ir1 B1 2.022(14)
Ir1 B11 2.10(5)
Ir1 P2 2.3316(8)
Ir1 P1 2.3380(9)
Ir1 H0A 1.47(3)
Ir1 H0B 1.44(3)
P1 C13 1.854(3)
P1 C7 1.858(6)
P1 C107 1.860(7)
P1 C119 1.862(9)
P1 C19 1.864(4)
P2 C25 1.850(3)
P2 C31 1.851(3)
P2 C37 1.861(4)
B1 N1 1.380(14)
B1 H1A 1.2385
B1 H1B 1.2385
N1 C1 1.500(5)
N1 C4 1.501(6)
C1 C2 1.515(6)
C1 C3 1.525(6)
C1 H1 1.0000
C2 H2A 0.9800
C2 H2B 0.9800
C2 H2C 0.9800
C3 H3A 0.9800
C3 H3B 0.9800
C3 H3C 0.9800
C4 C6 1.518(6)
C4 C5 1.529(6)
C4 H4 1.0000
C5 H5A 0.9800
C5 H5B 0.9800
C5 H5C 0.9800
C6 H6A 0.9800
C6 H6B 0.9800
C6 H6C 0.9800
B11 N11 1.34(5)
B11 H11A 1.2384
B11 H11B 1.2384
N11 C104 1.496(9)
N11 C101 1.500(9)
C101 C102 1.521(9)
C101 C103 1.522(9)
C101 H101 1.0000
C102 H10A 0.9800
C102 H10B 0.9800
C102 H10C 0.9800
C103 H10D 0.9800
C103 H10E 0.9800
C103 H10F 0.9800
C104 C105 1.521(9)
C104 C106 1.522(9)
C104 H104 1.0000
C105 H10G 0.9800
C105 H10H 0.9800
C105 H10I 0.9800
C106 H10J 0.9800
C106 H10K 0.9800
C106 H10L 0.9800
C7 C12 1.535(7)
C7 C8 1.540(8)
C7 H7 1.0000
C8 C9 1.538(7)
C8 H8A 0.9900
C8 H8B 0.9900
C9 C10 1.515(8)
C9 H9A 0.9900
C9 H9B 0.9900
C10 C11 1.548(8)
C10 H10M 0.9900
C10 H10N 0.9900
C11 C12 1.532(7)
C11 H11C 0.9900
C11 H11D 0.9900
C12 H12A 0.9900
C12 H12B 0.9900
C107 C112 1.531(9)
C107 C108 1.537(8)
C107 H107 1.0000
C108 C109 1.537(8)
C108 H10O 0.9900
C108 H10P 0.9900
C109 C110 1.501(9)
C109 H10Q 0.9900
C109 H10R 0.9900
C110 C111 1.527(8)
C110 H11E 0.9900
C110 H11F 0.9900
C111 C112 1.522(8)
C111 H11G 0.9900
C111 H11H 0.9900
C112 H11I 0.9900
C112 H11J 0.9900
C13 C14 1.536(5)
C13 C18 1.539(5)
C13 H13 1.0000
C14 C15 1.522(5)
C14 H14A 0.9900
C14 H14B 0.9900
C15 C16 1.516(6)
C15 H15A 0.9900
C15 H15B 0.9900
C16 C17 1.514(6)
C16 H16A 0.9900
C16 H16B 0.9900
C17 C18 1.526(5)
C17 H17A 0.9900
C17 H17B 0.9900
C18 H18A 0.9900
C18 H18B 0.9900
C19 C24 1.523(6)
C19 C20 1.530(6)
C19 H19 1.0000
C20 C21 1.540(6)
C20 H20A 0.9900
C20 H20B 0.9900
C21 C22 1.507(6)
C21 H21A 0.9900
C21 H21B 0.9900
C22 C23 1.530(7)
C22 H22A 0.9900
C22 H22B 0.9900
C23 C24 1.526(7)
C23 H23A 0.9900
C23 H23B 0.9900
C24 H24A 0.9900
C24 H24B 0.9900
C119 C124 1.521(10)
C119 C120 1.537(9)
C119 H119 1.0000
C120 C121 1.540(10)
C120 H12C 0.9900
C120 H12D 0.9900
C121 C122 1.502(10)
C121 H12E 0.9900
C121 H12F 0.9900
C122 C123 1.526(10)
C122 H12G 0.9900
C122 H12H 0.9900
C123 C124 1.521(10)
C123 H12I 0.9900
C123 H12J 0.9900
C124 H12K 0.9900
C124 H12L 0.9900
C25 C30 1.529(5)
C25 C26 1.534(5)
C25 H25 1.0000
C26 C27 1.529(5)
C26 H26A 0.9900
C26 H26B 0.9900
C27 C28 1.519(6)
C27 H27A 0.9900
C27 H27B 0.9900
C28 C29 1.520(6)
C28 H28A 0.9900
C28 H28B 0.9900
C29 C30 1.535(5)
C29 H29A 0.9900
C29 H29B 0.9900
C30 H30A 0.9900
C30 H30B 0.9900
C31 C36 1.522(5)
C31 C32 1.532(5)
C31 H31 1.0000
C32 C33 1.526(5)
C32 H32A 0.9900
C32 H32B 0.9900
C33 C34 1.514(5)
C33 H33A 0.9900
C33 H33B 0.9900
C34 C35 1.523(6)
C34 H34A 0.9900
C34 H34B 0.9900
C35 C36 1.531(6)
C35 H35A 0.9900
C35 H35B 0.9900
C36 H36A 0.9900
C36 H36B 0.9900
C37 C38 1.540(5)
C37 C42 1.540(5)
C37 H37 1.0000
C38 C39 1.525(6)
C38 H38A 0.9900
C38 H38B 0.9900
C39 C40 1.520(5)
C39 H39A 0.9900
C39 H39B 0.9900
C40 C41 1.516(5)
C40 H40A 0.9900
C40 H40B 0.9900
C41 C42 1.528(5)
C41 H41A 0.9900
C41 H41B 0.9900
C42 H42A 0.9900
C42 H42B 0.9900
B200 C217 1.643(5)
B200 C225 1.643(5)
B200 C209 1.647(5)
B200 C201 1.653(5)
C201 C206 1.396(5)
C201 C202 1.398(5)
C202 C203 1.388(5)
C202 H202 0.9500
C203 C204 1.381(5)
C203 C207 1.494(5)
C204 C205 1.385(5)
C204 H204 0.9500
C205 C206 1.399(5)
C205 C208 1.493(5)
C206 H206 0.9500
C207 F3 1.328(5)
C207 F1 1.331(5)
C207 F2 1.332(5)
C208 F104 1.314(6)
C208 F5 1.318(5)
C208 F4 1.325(5)
C208 F105 1.325(7)
C208 F6 1.367(5)
C208 F106 1.367(7)
C209 C214 1.397(5)
C209 C210 1.402(5)
C210 C211 1.385(5)
C210 H210 0.9500
C211 C212 1.383(5)
C211 C215 1.495(5)
C212 C213 1.384(5)
C212 H212 0.9500
C213 C214 1.387(5)
C213 C216 1.489(5)
C214 H214 0.9500
C215 F8 1.322(5)
C215 F9 1.330(5)
C215 F7 1.332(5)
C216 F110 1.269(6)
C216 F10 1.277(5)
C216 F112 1.307(6)
C216 F12 1.323(6)
C216 F111 1.366(6)
C216 F11 1.376(5)
C217 C218 1.401(5)
C217 C222 1.402(5)
C218 C219 1.387(5)
C218 H218 0.9500
C219 C220 1.385(5)
C219 C223 1.497(5)
C220 C221 1.381(5)
C220 H220 0.9500
C221 C222 1.390(5)
C221 C224 1.503(5)
C222 H222 0.9500
C223 F15 1.330(4)
C223 F14 1.336(5)
C223 F13 1.337(5)
C224 F18 1.262(5)
C224 F118 1.270(6)
C224 F117 1.306(6)
C224 F17 1.324(5)
C224 F16 1.347(5)
C224 F116 1.354(6)
C225 C226 1.401(5)
C225 C230 1.403(5)
C226 C227 1.385(5)
C226 H226 0.9500
C227 C228 1.387(5)
C227 C231 1.490(6)
C228 C229 1.376(5)
C228 H228 0.9500
C229 C230 1.393(5)
C229 C232 1.491(5)
C230 H230 0.9500
C231 F19 1.292(5)
C231 F120 1.307(6)
C231 F119 1.311(6)
C231 F21 1.330(5)
C231 F20 1.363(6)
C231 F121 1.372(6)
C232 F23 1.282(5)
C232 F124 1.305(5)
C232 F123 1.315(6)
C232 F24 1.331(6)
C232 F22 1.385(5)
C232 F122 1.389(6)
